data_2015572
loop_
_publ_author_name
'Yanko Moreno'
' Patricio Hermosilla'
'Mar\'ia Teresa Garland'
'Octavio Pe\~na'
'Ricardo Baggio'

_publ_section_title
;
 An unusual eight-coordinated copper complex:
 bis(4,7-diphenyl-1,10-phenanthroline)dinitratocopper(II)
;
_journal_coeditor_code MY3006
_journal_issue 9
_journal_name_full 'Acta Crystallographica Section C'
_journal_page_first m404
_journal_page_last m406
_journal_paper_doi 10.1107/S0108270106021809
_journal_volume 62
_journal_year 2006
_chemical_formula_iupac '[Cu (N O3)2 (C24 H16 N2)2]'
_chemical_formula_moiety 'C48 H32 Cu N6 O6'
_chemical_formula_sum 'C48 H32 Cu N6 O6'
_chemical_formula_weight 852.34
_chemical_name_systematic
;
bis(4,7-diphenyl-1,10-phenanthroline)dinitratocopper(II)
;
_space_group_IT_number 15
_symmetry_cell_setting monoclinic
_symmetry_space_group_name_Hall '-C 2yc'
_symmetry_space_group_name_H-M 'C 1 2/c 1'
_atom_sites_solution_hydrogens geom
_atom_sites_solution_primary direct
_atom_sites_solution_secondary difmap
_audit_creation_method SHELXL-97
_cell_angle_alpha 90.00
_cell_angle_beta 124.350(2)
_cell_angle_gamma 90.00
_cell_formula_units_Z 4
_cell_length_a 20.337(2)
_cell_length_b 17.7445(18)
_cell_length_c 12.7349(13)
_cell_measurement_reflns_used 8544
_cell_measurement_temperature 298(2)
_cell_measurement_theta_max 26.24
_cell_measurement_theta_min 2.10
_cell_volume 3794.2(7)
_computing_cell_refinement 'SAINT-NT (Bruker, 2000)'
_computing_data_collection 'SMART-NT (Bruker, 2001)'
_computing_data_reduction SAINT-NT
_computing_molecular_graphics 'SHELXTL-NT (Sheldrick, 2000)'
_computing_publication_material 'SHELXTL-NT and PLATON (Spek, 2003)'
_computing_structure_refinement 'SHELXL97 (Sheldrick, 1997)'
_computing_structure_solution 'SHELXS97 (Sheldrick, 1997)'
_diffrn_ambient_temperature 298(2)
_diffrn_measured_fraction_theta_full 1.000
_diffrn_measured_fraction_theta_max 0.923
_diffrn_measurement_device_type 'Bruker SMART CCD area-detector'
_diffrn_measurement_method '\f and \w'
_diffrn_radiation_monochromator graphite
_diffrn_radiation_source 'fine-focus sealed tube'
_diffrn_radiation_type MoK\a
_diffrn_radiation_wavelength 0.71073
_diffrn_reflns_av_R_equivalents 0.0702
_diffrn_reflns_av_sigmaI/netI 0.0729
_diffrn_reflns_limit_h_max 26
_diffrn_reflns_limit_h_min -26
_diffrn_reflns_limit_k_max 22
_diffrn_reflns_limit_k_min -23
_diffrn_reflns_limit_l_max 16
_diffrn_reflns_limit_l_min -16
_diffrn_reflns_number 13919
_diffrn_reflns_theta_full 26.00
_diffrn_reflns_theta_max 28.14
_diffrn_reflns_theta_min 1.67
_diffrn_standards_number 0
_exptl_absorpt_coefficient_mu 0.639
_exptl_absorpt_correction_T_max 0.92
_exptl_absorpt_correction_T_min 0.86
_exptl_absorpt_correction_type multi-scan
_exptl_absorpt_process_details '(SADABS; Sheldrick, 2001)'
_exptl_crystal_colour 'pale green'
_exptl_crystal_density_diffrn 1.492
_exptl_crystal_density_method 'not measured'
_exptl_crystal_description blocks
_exptl_crystal_F_000 1756
_exptl_crystal_size_max 0.22
_exptl_crystal_size_mid 0.16
_exptl_crystal_size_min 0.14
_refine_diff_density_max 0.452
_refine_diff_density_min -0.270
_refine_ls_extinction_method none
_refine_ls_goodness_of_fit_ref 1.059
_refine_ls_hydrogen_treatment constr
_refine_ls_matrix_type full
_refine_ls_number_parameters 278
_refine_ls_number_reflns 4281
_refine_ls_number_restraints 0
_refine_ls_restrained_S_all 1.059
_refine_ls_R_factor_all 0.1125
_refine_ls_R_factor_gt 0.0656
_refine_ls_shift/su_max 0.000
_refine_ls_shift/su_mean 0.000
_refine_ls_structure_factor_coef Fsqd
_refine_ls_weighting_details 'calc w=1/[\s^2^(Fo^2^)+(0.0549P)^2^+1.6794P] where P=(Fo^2^+2Fc^2^)/3'
_refine_ls_weighting_scheme calc
_refine_ls_wR_factor_gt 0.1231
_refine_ls_wR_factor_ref 0.1399
_reflns_number_gt 2759
_reflns_number_total 4281
_reflns_threshold_expression I>2\s(I)
_cod_data_source_file my3006.cif
_cod_data_source_block I
_cod_original_sg_symbol_H-M 'C 2/c'
_cod_database_code 2015572
_cod_database_fobs_code 2015572

loop_
_symmetry_equiv_pos_as_xyz
'x, y, z'
'x, -y, z+1/2'
'x+1/2, y+1/2, z'
'x+1/2, -y+1/2, z+1/2'
'-x, -y, -z'
'-x, y, -z-1/2'
'-x+1/2, -y+1/2, -z'
'-x+1/2, y+1/2, -z-1/2'

loop_
_atom_site_type_symbol
_atom_site_label
_atom_site_fract_x
_atom_site_fract_y
_atom_site_fract_z
_atom_site_U_iso_or_equiv
_atom_site_adp_type
_atom_site_calc_flag
_atom_site_refinement_flags
_atom_site_occupancy
Cu Cu1 0.0000 0.09306(4) 0.2500 0.0417(2) Uani d S 1
N N1 0.10390(15) 0.07982(15) 0.2677(2) 0.0334(6) Uani d . 1
N N2 0.07395(15) 0.12034(15) 0.4351(2) 0.0344(7) Uani d . 1
N N3 0.0000 0.2773(3) 0.2500 0.0561(13) Uani d S 1
N N4 0.0000 -0.0789(3) 0.2500 0.0455(11) Uani d S 1
O O1 0.0000 0.3467(2) 0.2500 0.0825(15) Uani d S 1
O O2 0.04826(18) 0.24192(18) 0.2397(3) 0.0838(10) Uani d . 1
O O3 0.0000 -0.1480(2) 0.2500 0.0627(11) Uani d S 1
O O4 -0.02841(18) -0.04286(18) 0.1501(3) 0.0730(9) Uani d . 1
C C1 0.11767(19) 0.05280(19) 0.1847(3) 0.0361(8) Uani d . 1
H H1 0.0749 0.0347 0.1072 0.043 Uiso calc R 1
C C2 0.19325(19) 0.05046(19) 0.2088(3) 0.0374(8) Uani d . 1
H H2 0.1997 0.0316 0.1470 0.045 Uiso calc R 1
C C3 0.25905(18) 0.07552(18) 0.3229(3) 0.0327(8) Uani d . 1
C C4 0.24609(17) 0.10168(18) 0.4153(3) 0.0306(7) Uani d . 1
C C5 0.30794(18) 0.12487(19) 0.5415(3) 0.0351(8) Uani d . 1
H H5 0.3604 0.1249 0.5652 0.042 Uiso calc R 1
C C6 0.29273(18) 0.14637(18) 0.6262(3) 0.0343(8) Uani d . 1
H H6 0.3347 0.1615 0.7068 0.041 Uiso calc R 1
C C7 0.21372(18) 0.14673(18) 0.5966(3) 0.0300(7) Uani d . 1
C C8 0.19445(19) 0.16279(18) 0.6858(3) 0.0320(7) Uani d . 1
C C9 0.1157(2) 0.15862(19) 0.6431(3) 0.0403(9) Uani d . 1
H H9 0.1010 0.1690 0.6988 0.048 Uiso calc R 1
C C10 0.0577(2) 0.1392(2) 0.5183(3) 0.0418(9) Uani d . 1
H H10 0.0047 0.1394 0.4920 0.050 Uiso calc R 1
C C11 0.16761(17) 0.10236(17) 0.3825(3) 0.0282(7) Uani d . 1
C C12 0.15154(17) 0.12415(18) 0.4740(3) 0.0294(7) Uani d . 1
C C13 0.33867(18) 0.07553(18) 0.3447(3) 0.0326(8) Uani d . 1
C C14 0.3648(2) 0.0130(2) 0.3146(3) 0.0445(9) Uani d . 1
H H14 0.3325 -0.0294 0.2824 0.053 Uiso calc R 1
C C15 0.4374(2) 0.0117(2) 0.3306(4) 0.0556(11) Uani d . 1
H H15 0.4540 -0.0313 0.3099 0.067 Uiso calc R 1
C C16 0.4854(2) 0.0741(3) 0.3772(4) 0.0582(11) Uani d . 1
H H16 0.5345 0.0738 0.3876 0.070 Uiso calc R 1
C C17 0.4608(2) 0.1367(2) 0.4085(4) 0.0525(10) Uani d . 1
H H17 0.4937 0.1789 0.4413 0.063 Uiso calc R 1
C C18 0.3879(2) 0.1380(2) 0.3918(3) 0.0431(9) Uani d . 1
H H18 0.3715 0.1812 0.4123 0.052 Uiso calc R 1
C C19 0.25529(19) 0.1817(2) 0.8203(3) 0.0349(8) Uani d . 1
C C20 0.3075(2) 0.2416(2) 0.8549(3) 0.0424(9) Uani d . 1
H H20 0.3065 0.2696 0.7923 0.051 Uiso calc R 1
C C21 0.3608(2) 0.2601(2) 0.9810(3) 0.0490(10) Uani d . 1
H H21 0.3944 0.3014 1.0030 0.059 Uiso calc R 1
C C22 0.3645(2) 0.2178(2) 1.0741(4) 0.0524(10) Uani d . 1
H H22 0.4012 0.2298 1.1592 0.063 Uiso calc R 1
C C23 0.3142(3) 0.1581(2) 1.0422(4) 0.0557(11) Uani d . 1
H H23 0.3174 0.1292 1.1058 0.067 Uiso calc R 1
C C24 0.2584(2) 0.1402(2) 0.9153(3) 0.0468(9) Uani d . 1
H H24 0.2232 0.1004 0.8941 0.056 Uiso calc R 1

loop_
_atom_site_aniso_label
_atom_site_aniso_U_11
_atom_site_aniso_U_22
_atom_site_aniso_U_33
_atom_site_aniso_U_12
_atom_site_aniso_U_13
_atom_site_aniso_U_23
Cu1 0.0227(3) 0.0664(5) 0.0317(3) 0.000 0.0127(2) 0.000
N1 0.0295(14) 0.0377(17) 0.0297(14) -0.0010(12) 0.0147(12) -0.0041(12)
N2 0.0276(14) 0.0424(17) 0.0351(15) -0.0003(12) 0.0187(12) -0.0060(13)
N3 0.037(3) 0.044(3) 0.059(3) 0.000 0.010(2) 0.000
N4 0.042(2) 0.045(3) 0.064(3) 0.000 0.039(2) 0.000
O1 0.055(3) 0.041(3) 0.109(4) 0.000 0.021(3) 0.000
O2 0.063(2) 0.070(2) 0.116(3) 0.0026(17) 0.048(2) -0.016(2)
O3 0.076(3) 0.038(2) 0.090(3) 0.000 0.056(3) 0.000
O4 0.078(2) 0.073(2) 0.070(2) 0.0129(17) 0.0426(18) 0.0264(17)
C1 0.0309(18) 0.040(2) 0.0290(17) -0.0002(15) 0.0116(15) -0.0062(15)
C2 0.0399(19) 0.041(2) 0.0352(18) 0.0039(16) 0.0236(16) -0.0028(16)
C3 0.0315(17) 0.034(2) 0.0343(17) 0.0016(14) 0.0199(15) 0.0018(15)
C4 0.0278(16) 0.0334(18) 0.0311(16) 0.0018(14) 0.0170(13) 0.0033(15)
C5 0.0254(16) 0.048(2) 0.0315(17) -0.0045(15) 0.0160(14) -0.0014(16)
C6 0.0271(17) 0.045(2) 0.0265(16) -0.0024(15) 0.0126(14) -0.0005(15)
C7 0.0299(17) 0.0304(18) 0.0317(17) 0.0009(14) 0.0185(14) -0.0002(14)
C8 0.0373(18) 0.0293(18) 0.0332(17) -0.0029(15) 0.0223(15) -0.0029(15)
C9 0.042(2) 0.046(2) 0.044(2) -0.0035(17) 0.0310(18) -0.0102(17)
C10 0.0305(18) 0.048(2) 0.050(2) -0.0042(16) 0.0252(17) -0.0107(18)
C11 0.0269(16) 0.0296(18) 0.0245(15) 0.0009(13) 0.0122(13) 0.0022(14)
C12 0.0266(16) 0.0308(18) 0.0310(16) 0.0029(13) 0.0163(14) 0.0032(14)
C13 0.0344(17) 0.039(2) 0.0292(17) 0.0029(15) 0.0208(15) 0.0024(15)
C14 0.043(2) 0.046(2) 0.048(2) -0.0004(18) 0.0287(18) -0.0066(18)
C15 0.052(2) 0.068(3) 0.058(3) 0.013(2) 0.037(2) -0.002(2)
C16 0.038(2) 0.093(4) 0.052(2) 0.003(2) 0.0307(19) 0.007(2)
C17 0.043(2) 0.070(3) 0.051(2) -0.017(2) 0.0300(19) -0.004(2)
C18 0.043(2) 0.045(2) 0.047(2) -0.0062(18) 0.0293(18) -0.0027(18)
C19 0.0366(19) 0.040(2) 0.0323(18) 0.0037(16) 0.0217(16) -0.0017(15)
C20 0.047(2) 0.047(2) 0.0375(19) 0.0005(18) 0.0262(17) 0.0017(17)
C21 0.041(2) 0.057(3) 0.044(2) -0.0067(18) 0.0209(18) -0.0146(19)
C22 0.048(2) 0.070(3) 0.033(2) 0.010(2) 0.0186(18) -0.008(2)
C23 0.073(3) 0.066(3) 0.039(2) 0.009(2) 0.038(2) 0.008(2)
C24 0.056(2) 0.051(2) 0.046(2) -0.0039(19) 0.036(2) -0.0024(19)

loop_
_atom_type_symbol
_atom_type_description
_atom_type_scat_dispersion_real
_atom_type_scat_dispersion_imag
_atom_type_scat_source
C C 0.0033 0.0016 'International Tables Vol C Tables 4.2.6.8 and 6.1.1.4'
H H 0.0000 0.0000 'International Tables Vol C Tables 4.2.6.8 and 6.1.1.4'
N N 0.0061 0.0033 'International Tables Vol C Tables 4.2.6.8 and 6.1.1.4'
O O 0.0106 0.0060 'International Tables Vol C Tables 4.2.6.8 and 6.1.1.4'
Cu Cu 0.3201 1.2651 'International Tables Vol C Tables 4.2.6.8 and 6.1.1.4'

loop_
_geom_angle_atom_site_label_1
_geom_angle_atom_site_label_2
_geom_angle_atom_site_label_3
_geom_angle_site_symmetry_1
_geom_angle_site_symmetry_3
_geom_angle
_geom_angle_publ_flag
N1 Cu1 N1 . 6_556 166.56(15) y
N1 Cu1 N2 6_556 . 101.72(10) ?
N1 Cu1 N2 . . 81.56(10) ?
N1 Cu1 N2 6_556 6_556 81.56(10) ?
N1 Cu1 N2 . 6_556 101.72(10) ?
N2 Cu1 N2 . 6_556 152.17(16) y
N1 Cu1 O4 6_556 . 84.75(10) ?
N1 Cu1 O4 . . 82.95(10) ?
N2 Cu1 O4 . . 126.94(10) ?
N2 Cu1 O4 6_556 . 80.76(10) ?
N1 Cu1 O4 6_556 6_556 82.95(10) ?
N1 Cu1 O4 . 6_556 84.75(10) ?
N2 Cu1 O4 . 6_556 80.76(10) ?
N2 Cu1 O4 6_556 6_556 126.94(10) ?
O4 Cu1 O4 . 6_556 47.43(12) y
N1 Cu1 O2 6_556 . 118.15(10) ?
N1 Cu1 O2 . . 75.25(10) ?
N2 Cu1 O2 . . 77.38(11) ?
N2 Cu1 O2 6_556 . 76.83(10) ?
O4 Cu1 O2 . . 144.56(10) ?
O4 Cu1 O2 6_556 . 152.18(9) ?
O2 Cu1 O2 . 6_556 43.77(13) y
C1 N1 C11 . . 117.6(3) ?
C1 N1 Cu1 . . 129.4(2) ?
C11 N1 Cu1 . . 113.0(2) ?
C10 N2 C12 . . 117.3(3) ?
C10 N2 Cu1 . . 129.9(2) ?
C12 N2 Cu1 . . 112.6(2) ?
O1 N3 O2 . 6_556 120.6(3) ?
O1 N3 O2 . . 120.6(3) ?
O2 N3 O2 6_556 . 118.8(5) ?
O3 N4 O4 . 6_556 121.1(2) ?
O3 N4 O4 . . 121.1(2) ?
O4 N4 O4 6_556 . 117.8(5) ?
O3 N4 Cu1 . . 180.0 ?
O4 N4 Cu1 6_556 . 58.9(2) ?
O4 N4 Cu1 . . 58.9(2) ?
N3 O2 Cu1 . . 98.7(3) ?
N4 O4 Cu1 . . 97.4(3) ?
N1 C1 C2 . . 122.7(3) ?
N1 C1 H1 . . 118.7 ?
C2 C1 H1 . . 118.7 ?
Cu1 C1 H1 . . 87.9 ?
C3 C2 C1 . . 121.2(3) ?
C3 C2 H2 . . 119.4 ?
C1 C2 H2 . . 119.4 ?
C2 C3 C4 . . 117.0(3) ?
C2 C3 C13 . . 120.4(3) ?
C4 C3 C13 . . 122.6(3) ?
C11 C4 C3 . . 117.9(3) ?
C11 C4 C5 . . 117.5(3) ?
C3 C4 C5 . . 124.6(3) ?
C6 C5 C4 . . 122.1(3) ?
C6 C5 H5 . . 118.9 ?
C4 C5 H5 . . 118.9 ?
C5 C6 C7 . . 121.8(3) ?
C5 C6 H6 . . 119.1 ?
C7 C6 H6 . . 119.1 ?
C12 C7 C8 . . 117.6(3) ?
C12 C7 C6 . . 117.8(3) ?
C8 C7 C6 . . 124.4(3) ?
C9 C8 C7 . . 117.3(3) ?
C9 C8 C19 . . 119.8(3) ?
C7 C8 C19 . . 122.9(3) ?
C8 C9 C10 . . 121.1(3) ?
C8 C9 H9 . . 119.5 ?
C10 C9 H9 . . 119.5 ?
N2 C10 C9 . . 123.2(3) ?
N2 C10 H10 . . 118.4 ?
C9 C10 H10 . . 118.4 ?
N1 C11 C4 . . 123.6(3) ?
N1 C11 C12 . . 116.1(3) ?
C4 C11 C12 . . 120.3(3) ?
N2 C12 C7 . . 123.4(3) ?
N2 C12 C11 . . 116.1(3) ?
C7 C12 C11 . . 120.5(3) ?
C14 C13 C18 . . 117.9(3) ?
C14 C13 C3 . . 120.1(3) ?
C18 C13 C3 . . 122.0(3) ?
C15 C14 C13 . . 121.7(4) ?
C15 C14 H14 . . 119.1 ?
C13 C14 H14 . . 119.1 ?
C16 C15 C14 . . 119.6(4) ?
C16 C15 H15 . . 120.2 ?
C14 C15 H15 . . 120.2 ?
C17 C16 C15 . . 119.7(4) ?
C17 C16 H16 . . 120.2 ?
C15 C16 H16 . . 120.2 ?
C16 C17 C18 . . 120.5(4) ?
C16 C17 H17 . . 119.7 ?
C18 C17 H17 . . 119.7 ?
C17 C18 C13 . . 120.6(4) ?
C17 C18 H18 . . 119.7 ?
C13 C18 H18 . . 119.7 ?
C24 C19 C20 . . 118.7(3) ?
C24 C19 C8 . . 119.2(3) ?
C20 C19 C8 . . 122.1(3) ?
C21 C20 C19 . . 120.7(3) ?
C21 C20 H20 . . 119.7 ?
C19 C20 H20 . . 119.7 ?
C22 C21 C20 . . 120.1(4) ?
C22 C21 H21 . . 120.0 ?
C20 C21 H21 . . 120.0 ?
C23 C22 C21 . . 120.1(4) ?
C23 C22 H22 . . 119.9 ?
C21 C22 H22 . . 119.9 ?
C22 C23 C24 . . 120.4(4) ?
C22 C23 H23 . . 119.8 ?
C24 C23 H23 . . 119.8 ?
C19 C24 C23 . . 119.9(4) ?
C19 C24 H24 . . 120.1 ?
C23 C24 H24 . . 120.1 ?

loop_
_geom_bond_atom_site_label_1
_geom_bond_atom_site_label_2
_geom_bond_site_symmetry_2
_geom_bond_distance
_geom_bond_publ_flag
Cu1 N1 6_556 2.009(3) ?
Cu1 N1 . 2.009(3) y
Cu1 N2 . 2.012(3) y
Cu1 N2 6_556 2.012(3) ?
Cu1 O4 . 2.634(3) y
Cu1 O4 6_556 2.634(3) ?
Cu1 O2 . 2.847(3) y
Cu1 O2 6_556 2.847(3) ?
N1 C1 . 1.325(4) ?
N1 C11 . 1.356(4) ?
N2 C10 . 1.319(4) ?
N2 C12 . 1.363(4) ?
N3 O1 . 1.232(6) y
N3 O2 6_556 1.233(4) ?
N3 O2 . 1.233(4) y
N4 O3 . 1.226(5) y
N4 O4 6_556 1.238(3) ?
N4 O4 . 1.238(3) y
C1 C2 . 1.388(4) ?
C1 H1 . 0.9300 ?
C2 C3 . 1.380(4) ?
C2 H2 . 0.9300 ?
C3 C4 . 1.421(4) ?
C3 C13 . 1.480(4) ?
C4 C11 . 1.403(4) ?
C4 C5 . 1.433(4) ?
C5 C6 . 1.335(4) ?
C5 H5 . 0.9300 ?
C6 C7 . 1.428(4) ?
C6 H6 . 0.9300 ?
C7 C12 . 1.403(4) ?
C7 C8 . 1.424(4) ?
C8 C9 . 1.372(4) ?
C8 C19 . 1.479(4) ?
C9 C10 . 1.386(4) ?
C9 H9 . 0.9300 ?
C10 H10 . 0.9300 ?
C11 C12 . 1.430(4) ?
C13 C14 . 1.376(5) ?
C13 C18 . 1.383(5) ?
C14 C15 . 1.372(5) ?
C14 H14 . 0.9300 ?
C15 C16 . 1.369(5) ?
C15 H15 . 0.9300 ?
C16 C17 . 1.368(5) ?
C16 H16 . 0.9300 ?
C17 C18 . 1.374(5) ?
C17 H17 . 0.9300 ?
C18 H18 . 0.9300 ?
C19 C24 . 1.386(5) ?
C19 C20 . 1.388(5) ?
C20 C21 . 1.377(5) ?
C20 H20 . 0.9300 ?
C21 C22 . 1.369(5) ?
C21 H21 . 0.9300 ?
C22 C23 . 1.365(5) ?
C22 H22 . 0.9300 ?
C23 C24 . 1.389(5) ?
C23 H23 . 0.9300 ?
C24 H24 . 0.9300 ?

loop_
_geom_hbond_atom_site_label_D
_geom_hbond_atom_site_label_H
_geom_hbond_atom_site_label_A
_geom_hbond_site_symmetry_A
_geom_hbond_distance_DH
_geom_hbond_distance_HA
_geom_hbond_distance_DA
_geom_hbond_angle_DHA
C5 H5 O1 7_556 0.93 2.51 3.295(4) 142
C9 H9 O3 5_556 0.93 2.51 3.323(4) 146
